data_4501610
loop_
_publ_author_name
'Hu, Jin-Song'
'Shang, Yong-Jia'
'Yao, Xiao-qiang'
'Qin, Ling'
'Li, Yi-Zhi'
'Guo, Zi-Jian'
'Zheng, He-Gen'
'Xue, Zi-Ling'

_publ_section_title
;
 Syntheses, Structures, and Photoluminescence of Five New
 Metal&#x2212;Organic Frameworks Based on Flexible Tetrapyridines and
 Aromatic Polycarboxylate Acids
;
_journal_issue 6
_journal_name_full 'Crystal Growth &amp; Design'
_journal_page_first 2676
_journal_paper_doi 10.1021/cg1001557
_journal_volume 10
_journal_year 2010
_chemical_formula_moiety 'C41 H40 N4 O16 Zn2'
_chemical_formula_sum 'C41 H40 N4 O16 Zn2'
_chemical_formula_weight 975.51
_chemical_name_systematic
; 
 ? 
;
_space_group_IT_number 15
_symmetry_cell_setting monoclinic
_symmetry_space_group_name_Hall '-C 2yc'
_symmetry_space_group_name_H-M 'C 1 2/c 1'
_atom_sites_solution_hydrogens geom
_atom_sites_solution_primary direct
_atom_sites_solution_secondary difmap
_audit_creation_method SHELXL-97
_cell_angle_alpha 90.00
_cell_angle_beta 106.475(4)
_cell_angle_gamma 90.00
_cell_formula_units_Z 4
_cell_length_a 9.3046(11)
_cell_length_b 25.778(3)
_cell_length_c 20.4387(18)
_cell_measurement_reflns_used 3648
_cell_measurement_temperature 291(2)
_cell_measurement_theta_max 25.00
_cell_measurement_theta_min 1.89
_cell_volume 4701.0(9)
_computing_cell_refinement 'SMART (Bruker, 2000)'
_computing_data_collection 'SMART (Bruker, 2000)'
_computing_data_reduction 'SAINT (Bruker, 2000)'
_computing_molecular_graphics SHELXTL
_computing_publication_material SHELXTL
_computing_structure_refinement 'SHELXL-97 (Sheldrick, 1997)'
_computing_structure_solution 'SHELXS-97 (Sheldrick, 1990)'
_diffrn_ambient_temperature 291(2)
_diffrn_measured_fraction_theta_full 0.998
_diffrn_measured_fraction_theta_max 0.998
_diffrn_measurement_device_type 'CCD area detector'
_diffrn_measurement_method 'phi and omega scans'
_diffrn_radiation_monochromator graphite
_diffrn_radiation_source 'fine-focus sealed tube'
_diffrn_radiation_type MoK\a
_diffrn_radiation_wavelength 0.71073
_diffrn_reflns_av_R_equivalents 0.0597
_diffrn_reflns_av_sigmaI/netI 0.0609
_diffrn_reflns_limit_h_max 11
_diffrn_reflns_limit_h_min -10
_diffrn_reflns_limit_k_max 30
_diffrn_reflns_limit_k_min -20
_diffrn_reflns_limit_l_max 21
_diffrn_reflns_limit_l_min -24
_diffrn_reflns_number 23250
_diffrn_reflns_theta_full 25.00
_diffrn_reflns_theta_max 25.00
_diffrn_reflns_theta_min 1.89
_exptl_absorpt_coefficient_mu 1.090
_exptl_absorpt_correction_T_max 0.787
_exptl_absorpt_correction_T_min 0.728
_exptl_absorpt_correction_type multi-scan
_exptl_absorpt_process_details 'SADABS; Bruker, 2000'
_exptl_crystal_colour colorless
_exptl_crystal_density_diffrn 1.378
_exptl_crystal_density_method 'not measured'
_exptl_crystal_description block
_exptl_crystal_F_000 2008
_exptl_crystal_size_max 0.32
_exptl_crystal_size_mid 0.25
_exptl_crystal_size_min 0.22
_refine_diff_density_max 0.915
_refine_diff_density_min -0.435
_refine_diff_density_rms 0.146
_refine_ls_extinction_method none
_refine_ls_goodness_of_fit_ref 1.048
_refine_ls_hydrogen_treatment constr
_refine_ls_matrix_type full
_refine_ls_number_parameters 287
_refine_ls_number_reflns 4142
_refine_ls_number_restraints 0
_refine_ls_restrained_S_all 1.048
_refine_ls_R_factor_all 0.1009
_refine_ls_R_factor_gt 0.0726
_refine_ls_shift/su_max 0.001
_refine_ls_shift/su_mean 0.000
_refine_ls_structure_factor_coef Fsqd
_refine_ls_weighting_details 'calc w=1/[\s^2^(Fo^2^)+(0.1241P)^2^+0.0000P] where P=(Fo^2^+2Fc^2^)/3'
_refine_ls_weighting_scheme calc
_refine_ls_wR_factor_gt 0.1924
_refine_ls_wR_factor_ref 0.2091
_reflns_number_gt 2839
_reflns_number_total 4142
_reflns_threshold_expression >2sigma(I)
_cod_data_source_file cg1001557_si_002.cif
_cod_data_source_block 2
_cod_depositor_comments
;
The following automatic conversions were performed:

'_symmetry_cell_setting' value 'Monoclinic' changed to 'monoclinic'
according to /home/saulius/struct/CIF-dictionaries/cif_core.dic
dictionary named 'cif_core.dic' version 2.4.2 from 2011-04-26.

Automatic conversion script
Id: cif_fix_values 1715 2011-07-08 13:25:40Z adriana 
;
_cod_original_sg_symbol_H-M 'C 2/c'
_cod_database_code 4501610

loop_
_symmetry_equiv_pos_as_xyz
'x, y, z'
'-x, y, -z+1/2'
'x+1/2, y+1/2, z'
'-x+1/2, y+1/2, -z+1/2'
'-x, -y, -z'
'x, -y, z-1/2'
'-x+1/2, -y+1/2, -z'
'x+1/2, -y+1/2, z-1/2'

loop_
_atom_site_label
_atom_site_type_symbol
_atom_site_fract_x
_atom_site_fract_y
_atom_site_fract_z
_atom_site_U_iso_or_equiv
_atom_site_adp_type
_atom_site_occupancy
_atom_site_symmetry_multiplicity
_atom_site_calc_flag
_atom_site_refinement_flags
_atom_site_disorder_assembly
_atom_site_disorder_group
C1 C 0.6493(7) 0.7934(2) 0.9200(4) 0.0630(18) Uani 1 1 d . . .
H9 H 0.7302 0.8160 0.9333 0.076 Uiso 1 1 calc R . .
C2 C 0.6645(7) 0.7498(2) 0.8842(4) 0.0651(18) Uani 1 1 d . . .
H7 H 0.7541 0.7431 0.8741 0.078 Uiso 1 1 calc R . .
C3 C 0.5470(6) 0.71670(19) 0.8636(3) 0.0457(13) Uani 1 1 d . . .
C4 C 0.4175(6) 0.7278(2) 0.8813(3) 0.0503(14) Uani 1 1 d . . .
H6 H 0.3353 0.7057 0.8687 0.060 Uiso 1 1 calc R . .
C5 C 0.4131(7) 0.7715(2) 0.9173(3) 0.0506(14) Uani 1 1 d . . .
H8 H 0.3257 0.7786 0.9291 0.061 Uiso 1 1 calc R . .
C6 C 0.4489(7) 0.63953(19) 0.7998(3) 0.0441(13) Uani 1 1 d . . .
H1A H 0.3567 0.6574 0.7768 0.053 Uiso 1 1 calc R . .
H1B H 0.4320 0.6188 0.8366 0.053 Uiso 1 1 calc R . .
C7 C 0.5000 0.6055(3) 0.7500 0.0409(17) Uani 1 2 d S . .
C8 C 0.6322(6) 0.57266(19) 0.7886(3) 0.0462(13) Uani 1 1 d . . .
H3A H 0.6837 0.5587 0.7573 0.055 Uiso 1 1 calc R . .
H3B H 0.7025 0.5936 0.8224 0.055 Uiso 1 1 calc R . .
C9 C 0.6760(7) 0.4968(2) 0.8562(3) 0.0525(15) Uani 1 1 d . . .
C10 C 0.6224(8) 0.4497(2) 0.8703(4) 0.079(2) Uani 1 1 d . . .
H12 H 0.5204 0.4426 0.8546 0.095 Uiso 1 1 calc R . .
C11 C 0.7185(8) 0.4132(3) 0.9073(4) 0.076(2) Uani 1 1 d . . .
H21 H 0.6793 0.3820 0.9170 0.092 Uiso 1 1 calc R . .
C12 C 0.9155(9) 0.4675(3) 0.9151(4) 0.082(2) Uani 1 1 d . . .
H22 H 1.0181 0.4738 0.9296 0.098 Uiso 1 1 calc R . .
C13 C 0.8255(8) 0.5053(2) 0.8807(4) 0.073(2) Uani 1 1 d . . .
H11 H 0.8658 0.5371 0.8737 0.087 Uiso 1 1 calc R . .
C14 C 0.9739(7) 0.3337(2) 1.1051(3) 0.0513(14) Uani 1 1 d . . .
C15 C 0.9860(6) 0.3347(2) 1.1805(3) 0.0466(13) Uani 1 1 d . . .
C16 C 0.9947(7) 0.3811(2) 1.2160(3) 0.0488(14) Uani 1 1 d . . .
H30 H 0.9934 0.4125 1.1933 0.059 Uiso 1 1 calc R . .
C17 C 0.9920(7) 0.2886(2) 1.2164(3) 0.0565(15) Uani 1 1 d . . .
H28 H 0.9849 0.2572 1.1933 0.068 Uiso 1 1 calc R . .
C18 C 1.3303(8) 0.4075(2) 1.0066(3) 0.0557(16) Uani 1 1 d . . .
C19 C 1.4178(8) 0.4554(2) 1.0025(3) 0.0579(16) Uani 1 1 d . . .
C20 C 1.5664(9) 0.4562(3) 1.0348(4) 0.075(2) Uani 1 1 d . . .
H35 H 1.6123 0.4272 1.0590 0.089 Uiso 1 1 calc R . .
C21 C 1.6520(9) 0.5010(2) 1.0319(4) 0.075(2) Uani 1 1 d . . .
N1 N 0.5263(5) 0.80504(16) 0.9369(2) 0.0455(11) Uani 1 1 d . . .
N2 N 0.8653(6) 0.42066(18) 0.9299(3) 0.0586(13) Uani 1 1 d . . .
O1 O 0.5679(4) 0.67599(14) 0.8258(2) 0.0545(11) Uani 1 1 d . . .
O2 O 0.5771(5) 0.53154(14) 0.8211(2) 0.0581(11) Uani 1 1 d . . .
O3 O 1.0100(6) 0.37505(15) 1.0806(2) 0.0645(12) Uani 1 1 d . . .
O4 O 0.9295(6) 0.2945(2) 1.0719(2) 0.0914(17) Uani 1 1 d . . .
O5 O 1.1921(6) 0.41329(16) 0.9830(3) 0.0738(14) Uani 1 1 d . . .
O6 O 1.3925(6) 0.36702(17) 1.0285(3) 0.0882(18) Uani 1 1 d . . .
H34 H 1.7535 0.5041 1.0542 0.106 Uiso 1 1 d R . .
O7 O 1.0000 0.458(3) 0.7500 0.766 Uani 0.80 2 d SP A 1
H7A H 0.9542 0.4727 0.7759 0.920 Uiso 0.40 1 d PR A 1
H7B H 0.9796 0.4727 0.7109 0.920 Uiso 0.40 1 d PR A 1
O8 O 1.0000 0.397(2) 0.7500 0.566 Uani 0.80 2 d SP B 2
H8A H 0.9114 0.3859 0.7323 0.679 Uiso 0.40 1 d PR B 2
H8B H 1.0568 0.3859 0.7270 0.679 Uiso 0.40 1 d PR B 2
O9 O 0.609(3) 0.6530(7) 0.2048(13) 0.273(11) Uani 0.60 1 d P C 1
H9D H 0.5756 0.6389 0.2351 0.328 Uiso 0.60 1 d PR C 1
H9B H 0.5414 0.6717 0.1789 0.328 Uiso 0.60 1 d PR C 1
O10 O 0.5386(7) 0.3129(2) 0.9360(4) 0.0579(18) Uani 0.60 1 d P D 2
H10A H 0.5124 0.3041 0.9710 0.070 Uiso 0.60 1 d PR D 2
H10B H 0.4730 0.3026 0.9003 0.070 Uiso 0.60 1 d PR D 2
Zn1 Zn 1.02058(8) 0.37083(2) 0.98807(3) 0.0449(3) Uani 1 1 d . . .

loop_
_atom_site_aniso_label
_atom_site_aniso_U_11
_atom_site_aniso_U_22
_atom_site_aniso_U_33
_atom_site_aniso_U_23
_atom_site_aniso_U_13
_atom_site_aniso_U_12
C1 0.058(4) 0.050(4) 0.087(5) -0.032(3) 0.030(4) -0.018(3)
C2 0.051(4) 0.058(4) 0.091(5) -0.031(4) 0.028(3) -0.007(3)
C3 0.057(3) 0.030(3) 0.050(3) -0.004(2) 0.016(3) 0.000(2)
C4 0.049(3) 0.045(3) 0.062(4) -0.010(3) 0.025(3) -0.010(3)
C5 0.054(4) 0.041(3) 0.061(4) -0.008(3) 0.023(3) -0.001(3)
C6 0.056(3) 0.029(3) 0.049(3) -0.005(2) 0.018(3) -0.005(2)
C7 0.053(5) 0.027(4) 0.041(4) 0.000 0.011(4) 0.000
C8 0.054(3) 0.029(3) 0.058(4) 0.006(2) 0.020(3) -0.001(2)
C9 0.060(4) 0.037(3) 0.062(4) 0.007(3) 0.020(3) 0.005(3)
C10 0.062(4) 0.049(4) 0.122(7) 0.031(4) 0.018(4) -0.003(3)
C11 0.069(5) 0.049(4) 0.105(6) 0.019(4) 0.014(4) -0.009(3)
C12 0.075(5) 0.064(5) 0.105(6) 0.035(4) 0.020(4) -0.001(4)
C13 0.073(5) 0.044(4) 0.095(6) 0.024(3) 0.014(4) -0.007(3)
C14 0.053(4) 0.057(4) 0.045(3) -0.007(3) 0.016(3) -0.002(3)
C15 0.044(3) 0.049(3) 0.047(3) 0.002(3) 0.014(3) -0.004(2)
C16 0.066(4) 0.036(3) 0.051(3) 0.002(2) 0.027(3) 0.000(3)
C17 0.074(4) 0.047(3) 0.049(3) -0.009(3) 0.019(3) -0.005(3)
C18 0.062(4) 0.046(4) 0.051(4) -0.002(3) 0.003(3) 0.000(3)
C19 0.082(5) 0.038(3) 0.055(4) 0.002(3) 0.021(3) -0.016(3)
C20 0.084(5) 0.055(4) 0.083(5) 0.015(4) 0.020(4) -0.012(4)
C21 0.086(5) 0.047(4) 0.087(6) 0.002(3) 0.016(4) -0.021(3)
N1 0.060(3) 0.033(2) 0.046(3) -0.004(2) 0.019(2) -0.002(2)
N2 0.081(4) 0.038(3) 0.057(3) 0.004(2) 0.021(3) 0.005(2)
O1 0.057(2) 0.041(2) 0.069(3) -0.0239(19) 0.023(2) -0.0055(17)
O2 0.065(3) 0.037(2) 0.075(3) 0.023(2) 0.023(2) 0.0090(19)
O3 0.099(4) 0.051(3) 0.051(3) -0.001(2) 0.034(2) -0.007(2)
O4 0.145(5) 0.078(3) 0.056(3) -0.019(3) 0.037(3) -0.038(3)
O5 0.078(3) 0.048(3) 0.105(4) 0.008(2) 0.040(3) -0.010(2)
O6 0.083(4) 0.047(3) 0.117(5) 0.024(3) 0.001(3) -0.008(2)
O7 1.242 0.830 0.434 0.000 0.573 0.000
O8 0.707 0.888 0.228 0.000 0.334 0.000
O9 0.29(3) 0.182(16) 0.34(3) 0.064(19) 0.07(2) 0.050(17)
O10 0.068(4) 0.038(4) 0.074(5) 0.009(3) 0.029(4) -0.012(3)
Zn1 0.0637(5) 0.0280(4) 0.0455(4) 0.0013(3) 0.0197(3) 0.0011(3)

loop_
_atom_type_symbol
_atom_type_description
_atom_type_scat_dispersion_real
_atom_type_scat_dispersion_imag
_atom_type_scat_source
C C 0.0033 0.0016 'International Tables Vol C Tables 4.2.6.8 and 6.1.1.4'
H H 0.0000 0.0000 'International Tables Vol C Tables 4.2.6.8 and 6.1.1.4'
N N 0.0061 0.0033 'International Tables Vol C Tables 4.2.6.8 and 6.1.1.4'
O O 0.0106 0.0060 'International Tables Vol C Tables 4.2.6.8 and 6.1.1.4'
Zn Zn 0.2839 1.4301 'International Tables Vol C Tables 4.2.6.8 and 6.1.1.4'

loop_
_geom_angle_atom_site_label_1
_geom_angle_atom_site_label_2
_geom_angle_atom_site_label_3
_geom_angle
_geom_angle_site_symmetry_1
_geom_angle_site_symmetry_3
N1 C1 C2 123.7(5) . .
N1 C1 H9 118.1 . .
C2 C1 H9 118.1 . .
C3 C2 C1 119.0(6) . .
C3 C2 H7 120.5 . .
C1 C2 H7 120.5 . .
O1 C3 C2 115.6(5) . .
O1 C3 C4 126.0(5) . .
C2 C3 C4 118.3(5) . .
C5 C4 C3 118.5(5) . .
C5 C4 H6 120.8 . .
C3 C4 H6 120.8 . .
N1 C5 C4 124.1(5) . .
N1 C5 H8 118.0 . .
C4 C5 H8 118.0 . .
O1 C6 C7 105.7(4) . .
O1 C6 H1A 110.6 . .
C7 C6 H1A 110.6 . .
O1 C6 H1B 110.6 . .
C7 C6 H1B 110.6 . .
H1A C6 H1B 108.7 . .
C8 C7 C8 112.1(6) 2_656 .
C8 C7 C6 109.6(3) 2_656 2_656
C8 C7 C6 108.0(3) . 2_656
C8 C7 C6 108.0(3) 2_656 .
C8 C7 C6 109.6(3) . .
C6 C7 C6 109.5(6) 2_656 .
O2 C8 C7 108.2(4) . .
O2 C8 H3A 110.1 . .
C7 C8 H3A 110.1 . .
O2 C8 H3B 110.1 . .
C7 C8 H3B 110.1 . .
H3A C8 H3B 108.4 . .
O2 C9 C13 124.6(5) . .
O2 C9 C10 118.0(6) . .
C13 C9 C10 117.4(6) . .
C11 C10 C9 120.3(7) . .
C11 C10 H12 119.9 . .
C9 C10 H12 119.9 . .
N2 C11 C10 122.7(6) . .
N2 C11 H21 118.6 . .
C10 C11 H21 118.6 . .
C13 C12 N2 123.8(7) . .
C13 C12 H22 118.1 . .
N2 C12 H22 118.1 . .
C12 C13 C9 119.9(6) . .
C12 C13 H11 120.1 . .
C9 C13 H11 120.1 . .
O4 C14 O3 124.3(6) . .
O4 C14 C15 119.7(6) . .
O3 C14 C15 116.1(5) . .
C16 C15 C17 118.3(5) . .
C16 C15 C14 121.5(5) . .
C17 C15 C14 120.2(5) . .
C16 C16 C15 120.6(3) 2_757 .
C16 C16 H30 119.7 2_757 .
C15 C16 H30 119.7 . .
C17 C17 C15 121.1(3) 2_757 .
C17 C17 H28 119.4 2_757 .
C15 C17 H28 119.4 . .
O6 C18 O5 125.2(6) . .
O6 C18 C19 121.3(6) . .
O5 C18 C19 113.4(6) . .
C20 C19 C21 120.2(6) . 5_867
C20 C19 C18 118.9(6) . .
C21 C19 C18 120.9(6) 5_867 .
C19 C20 C21 120.1(6) . .
C19 C20 H35 119.9 . .
C21 C20 H35 119.9 . .
C19 C21 C20 119.7(7) 5_867 .
C19 C21 H34 116.4 5_867 .
C20 C21 H34 123.8 . .
C1 N1 C5 116.3(5) . .
C1 N1 Zn1 118.9(4) . 3_455
C5 N1 Zn1 124.8(4) . 3_455
C11 N2 C12 115.8(6) . .
C11 N2 Zn1 126.9(4) . .
C12 N2 Zn1 117.2(5) . .
C3 O1 C6 120.0(4) . .
C9 O2 C8 117.8(5) . .
C14 O3 Zn1 115.9(4) . .
C18 O5 Zn1 132.6(4) . .
H7A O7 H7B 112.5 . .
H8A O8 H8B 109.5 . .
H9D O9 H9B 109.5 . .
H10A O10 H10B 109.5 . .
O3 Zn1 O5 106.8(2) . .
O3 Zn1 N1 125.31(17) . 3_545
O5 Zn1 N1 107.6(2) . 3_545
O3 Zn1 N2 108.2(2) . .
O5 Zn1 N2 94.0(2) . .
N1 Zn1 N2 110.33(19) 3_545 .

loop_
_geom_bond_atom_site_label_1
_geom_bond_atom_site_label_2
_geom_bond_distance
_geom_bond_site_symmetry_2
C1 N1 1.319(8) .
C1 C2 1.370(8) .
C1 H9 0.9300 .
C2 C3 1.356(8) .
C2 H7 0.9300 .
C3 O1 1.350(6) .
C3 C4 1.383(8) .
C4 C5 1.353(7) .
C4 H6 0.9300 .
C5 N1 1.333(7) .
C5 H8 0.9300 .
C6 O1 1.435(6) .
C6 C7 1.519(7) .
C6 H1A 0.9700 .
C6 H1B 0.9700 .
C7 C8 1.517(6) 2_656
C7 C8 1.517(6) .
C7 C6 1.519(7) 2_656
C8 O2 1.421(6) .
C8 H3A 0.9700 .
C8 H3B 0.9700 .
C9 O2 1.338(7) .
C9 C13 1.356(10) .
C9 C10 1.373(8) .
C10 C11 1.368(9) .
C10 H12 0.9300 .
C11 N2 1.326(8) .
C11 H21 0.9300 .
C12 C13 1.345(9) .
C12 N2 1.359(8) .
C12 H22 0.9300 .
C13 H11 0.9300 .
C14 O4 1.223(7) .
C14 O3 1.263(7) .
C14 C15 1.513(8) .
C15 C16 1.390(8) .
C15 C17 1.390(8) .
C16 C16 1.364(11) 2_757
C16 H30 0.9300 .
C17 C17 1.340(12) 2_757
C17 H28 0.9300 .
C18 O6 1.215(7) .
C18 O5 1.247(7) .
C18 C19 1.496(8) .
C19 C20 1.353(10) .
C19 C21 1.385(9) 5_867
C20 C21 1.413(9) .
C20 H35 0.9300 .
C21 C19 1.385(9) 5_867
C21 H34 0.9281 .
N1 Zn1 2.002(4) 3_455
N2 Zn1 2.044(5) .
O3 Zn1 1.924(4) .
O5 Zn1 1.962(4) .
O7 H7A 0.8499 .
O7 H7B 0.8499 .
O8 H8A 0.8500 .
O8 H8B 0.8499 .
O9 H9D 0.8501 .
O9 H9B 0.8501 .
O10 H10A 0.8501 .
O10 H10B 0.8499 .
Zn1 N1 2.002(4) 3_545
